data_7108443
loop_
_publ_author_name
'Xiaoxi Zhao'
'Liyuan Liang'
'Douglas W. Stephan'

_publ_section_title
;
 Facile synthesis of electrophilic vinyl boranes: reactions of
 alkynyl-borates and diazonium salts
;
_journal_name_full Chem.Commun.
_journal_page_first 10189
_journal_paper_doi 10.1039/c2cc35553a
_journal_volume 48
_journal_year 2012
_chemical_formula_sum 'C36 H15 B Cl F18'
_chemical_formula_weight 835.74
_chemical_name_systematic
;
?
;
_space_group_IT_number 14
_symmetry_cell_setting monoclinic
_symmetry_space_group_name_Hall '-P 2ybc'
_symmetry_space_group_name_H-M 'P 1 21/c 1'
_atom_sites_solution_hydrogens geom
_atom_sites_solution_primary direct
_atom_sites_solution_secondary difmap
_audit_creation_method SHELXL-97
_cell_angle_alpha 90.00
_cell_angle_beta 92.803(2)
_cell_angle_gamma 90.00
_cell_formula_units_Z 4
_cell_length_a 10.7455(5)
_cell_length_b 16.6985(7)
_cell_length_c 18.4110(9)
_cell_measurement_temperature 150(2)
_cell_volume 3299.6(3)
_computing_structure_refinement 'SHELXL-97 (Sheldrick, 2008)'
_computing_structure_solution 'SHELXS-97 (Sheldrick, 2008)'
_diffrn_ambient_temperature 150(2)
_diffrn_measured_fraction_theta_full 0.994
_diffrn_measured_fraction_theta_max 0.994
_diffrn_radiation_monochromator graphite
_diffrn_radiation_source 'fine-focus sealed tube'
_diffrn_radiation_type MoK\a
_diffrn_radiation_wavelength 0.71073
_diffrn_reflns_av_R_equivalents 0.0270
_diffrn_reflns_av_sigmaI/netI 0.0271
_diffrn_reflns_limit_h_max 13
_diffrn_reflns_limit_h_min -13
_diffrn_reflns_limit_k_max 21
_diffrn_reflns_limit_k_min -20
_diffrn_reflns_limit_l_max 23
_diffrn_reflns_limit_l_min -23
_diffrn_reflns_number 28414
_diffrn_reflns_theta_full 27.49
_diffrn_reflns_theta_max 27.49
_diffrn_reflns_theta_min 1.65
_exptl_absorpt_coefficient_mu 0.247
_exptl_absorpt_correction_T_max 0.7456
_exptl_absorpt_correction_T_min 0.7124
_exptl_absorpt_correction_type multi-scan
_exptl_crystal_density_diffrn 1.682
_exptl_crystal_density_method 'not measured'
_exptl_crystal_F_000 1660
_exptl_crystal_size_max 0.40
_exptl_crystal_size_mid 0.40
_exptl_crystal_size_min 0.10
_refine_diff_density_max 0.378
_refine_diff_density_min -0.653
_refine_diff_density_rms 0.060
_refine_ls_extinction_method none
_refine_ls_goodness_of_fit_ref 0.647
_refine_ls_hydrogen_treatment constr
_refine_ls_matrix_type full
_refine_ls_number_parameters 505
_refine_ls_number_reflns 7521
_refine_ls_number_restraints 0
_refine_ls_restrained_S_all 0.647
_refine_ls_R_factor_all 0.0691
_refine_ls_R_factor_gt 0.0499
_refine_ls_shift/su_max 0.003
_refine_ls_shift/su_mean 0.000
_refine_ls_structure_factor_coef Fsqd
_refine_ls_weighting_details 'calc w=1/[\s^2^(Fo^2^)+(0.1088P)^2^+10.7286P] where P=(Fo^2^+2Fc^2^)/3'
_refine_ls_weighting_scheme calc
_refine_ls_wR_factor_gt 0.1313
_refine_ls_wR_factor_ref 0.1561
_reflns_number_gt 5627
_reflns_number_total 7521
_reflns_threshold_expression >2sigma(I)
_cod_data_source_file c2cc35553a.txt
_cod_data_source_block ll009_0m
_cod_original_sg_symbol_H-M P2(1)/c
_cod_database_code 7108443

loop_
_symmetry_equiv_pos_as_xyz
'x, y, z'
'-x, y+1/2, -z+1/2'
'-x, -y, -z'
'x, -y-1/2, z-1/2'

loop_
_atom_site_label
_atom_site_type_symbol
_atom_site_fract_x
_atom_site_fract_y
_atom_site_fract_z
_atom_site_U_iso_or_equiv
_atom_site_adp_type
_atom_site_occupancy
_atom_site_symmetry_multiplicity
_atom_site_calc_flag
_atom_site_refinement_flags
B1 B 0.6242(2) 0.72387(15) 0.96873(13) 0.0261(5) Uani 1 1 d .
Cl1 Cl 1.19713(7) 0.76294(5) 1.05362(5) 0.0593(2) Uani 1 1 d .
F1 F 0.74525(15) 0.85554(9) 1.04448(9) 0.0438(4) Uani 1 1 d .
F2 F 0.85570(17) 0.85006(12) 1.17746(9) 0.0589(5) Uani 1 1 d .
F3 F 0.85524(18) 0.71187(15) 1.25544(9) 0.0684(6) Uani 1 1 d .
F4 F 0.7429(2) 0.57942(12) 1.19819(9) 0.0652(5) Uani 1 1 d .
F5 F 0.63277(16) 0.58263(9) 1.06564(8) 0.0437(4) Uani 1 1 d .
F6 F 0.62228(15) 0.79340(9) 0.82376(7) 0.0394(3) Uani 1 1 d .
F7 F 0.51002(18) 0.92946(10) 0.78328(9) 0.0561(5) Uani 1 1 d .
F8 F 0.36956(19) 1.01063(11) 0.87777(13) 0.0692(6) Uani 1 1 d .
F9 F 0.35031(16) 0.95599(11) 1.01560(11) 0.0600(5) Uani 1 1 d .
F10 F 0.46842(14) 0.82208(10) 1.05868(8) 0.0420(4) Uani 1 1 d .
F11 F 0.40754(14) 0.62755(10) 0.97876(7) 0.0415(4) Uani 1 1 d .
F12 F 0.19251(15) 0.59083(12) 0.90399(9) 0.0546(5) Uani 1 1 d .
F13 F 0.18724(15) 0.57989(11) 0.75705(9) 0.0530(4) Uani 1 1 d .
F14 F 0.39959(16) 0.59897(11) 0.68554(8) 0.0503(4) Uani 1 1 d .
F15 F 0.61529(14) 0.63214(9) 0.75899(7) 0.0387(3) Uani 1 1 d .
F16 F 0.8838(2) 0.27271(14) 0.77097(15) 0.0902(8) Uani 1 1 d .
F17 F 0.8192(4) 0.33733(17) 0.67609(14) 0.1181(12) Uani 1 1 d .
F18 F 0.6927(2) 0.27818(14) 0.74047(17) 0.1007(10) Uani 1 1 d .
C1 C 0.6833(2) 0.71993(13) 1.04881(12) 0.0282(5) Uani 1 1 d .
C2 C 0.7415(2) 0.78627(15) 1.08144(13) 0.0327(5) Uani 1 1 d .
C3 C 0.7993(2) 0.78490(18) 1.14975(14) 0.0408(6) Uani 1 1 d .
C4 C 0.7990(2) 0.7150(2) 1.18901(13) 0.0455(7) Uani 1 1 d .
C5 C 0.7418(3) 0.64773(18) 1.15993(13) 0.0426(6) Uani 1 1 d .
C6 C 0.6859(2) 0.65066(15) 1.09112(12) 0.0334(5) Uani 1 1 d .
C7 C 0.5500(2) 0.80088(13) 0.94331(12) 0.0282(4) Uani 1 1 d .
C8 C 0.5551(2) 0.83137(14) 0.87331(13) 0.0314(5) Uani 1 1 d .
C9 C 0.4982(3) 0.90197(15) 0.85105(15) 0.0409(6) Uani 1 1 d .
C10 C 0.4273(3) 0.94322(16) 0.89874(18) 0.0459(7) Uani 1 1 d .
C11 C 0.4177(2) 0.91505(16) 0.96820(17) 0.0420(6) Uani 1 1 d .
C12 C 0.4794(2) 0.84605(15) 0.98976(14) 0.0335(5) Uani 1 1 d .
C13 C 0.5196(2) 0.62932(12) 0.87201(11) 0.0251(4) Uani 1 1 d .
C14 C 0.4080(2) 0.61977(14) 0.90598(12) 0.0293(5) Uani 1 1 d .
C15 C 0.2973(2) 0.60185(16) 0.86881(14) 0.0351(5) Uani 1 1 d .
C16 C 0.2945(2) 0.59517(15) 0.79409(14) 0.0362(5) Uani 1 1 d .
C17 C 0.4026(2) 0.60466(15) 0.75804(12) 0.0338(5) Uani 1 1 d .
C18 C 0.5129(2) 0.62147(13) 0.79655(12) 0.0284(4) Uani 1 1 d .
C19 C 0.8597(2) 0.64693(13) 0.94373(11) 0.0256(4) Uani 1 1 d .
C20 C 0.8922(2) 0.72508(14) 0.92709(12) 0.0311(5) Uani 1 1 d .
H20A H 0.8426 0.7544 0.8923 0.037 Uiso 1 1 calc R
C21 C 0.9962(2) 0.76079(15) 0.96067(14) 0.0358(5) Uani 1 1 d .
H21A H 1.0189 0.8139 0.9485 0.043 Uiso 1 1 calc R
C22 C 1.0664(2) 0.71816(15) 1.01204(14) 0.0349(5) Uani 1 1 d .
C23 C 1.0366(2) 0.64021(15) 1.02993(14) 0.0346(5) Uani 1 1 d .
H23A H 1.0854 0.6118 1.0658 0.042 Uiso 1 1 calc R
C24 C 0.9338(2) 0.60426(13) 0.99449(13) 0.0297(5) Uani 1 1 d .
H24A H 0.9139 0.5502 1.0050 0.036 Uiso 1 1 calc R
C25 C 0.7588(2) 0.53540(13) 0.86885(12) 0.0272(4) Uani 1 1 d .
C26 C 0.8582(2) 0.52595(15) 0.82337(13) 0.0341(5) Uani 1 1 d .
H26A H 0.9182 0.5674 0.8200 0.041 Uiso 1 1 calc R
C27 C 0.8695(3) 0.45656(17) 0.78334(15) 0.0421(6) Uani 1 1 d .
H27A H 0.9365 0.4506 0.7519 0.051 Uiso 1 1 calc R
C28 C 0.7832(3) 0.39574(16) 0.78905(15) 0.0403(6) Uani 1 1 d .
C29 C 0.6868(2) 0.40265(15) 0.83611(14) 0.0372(5) Uani 1 1 d .
H29A H 0.6297 0.3598 0.8413 0.045 Uiso 1 1 calc R
C30 C 0.6748(2) 0.47284(14) 0.87555(12) 0.0300(5) Uani 1 1 d .
H30A H 0.6084 0.4782 0.9074 0.036 Uiso 1 1 calc R
C31 C 0.6354(2) 0.65135(13) 0.91566(11) 0.0251(4) Uani 1 1 d .
C32 C 0.7444(2) 0.61139(13) 0.90971(11) 0.0253(4) Uani 1 1 d .
C33 C 0.7953(3) 0.31997(19) 0.7436(2) 0.0563(8) Uani 1 1 d .
C34 C 0.8616(8) -0.0479(4) 0.8824(4) 0.139(3) Uani 1 1 d .
H34A H 0.8186 -0.0345 0.8358 0.209 Uiso 1 1 calc R
H34B H 0.8002 -0.0545 0.9196 0.209 Uiso 1 1 calc R
H34C H 0.9080 -0.0980 0.8774 0.209 Uiso 1 1 calc R
C35 C 0.9373(6) 0.0085(4) 0.9012(3) 0.111(2) Uani 1 1 d .
H35A H 0.8870 0.0582 0.9003 0.134 Uiso 1 1 calc R
H35C H 0.9949 0.0134 0.8611 0.134 Uiso 1 1 calc R
C36 C 1.0138(6) 0.0121(4) 0.9667(3) 0.113(2) Uani 1 1 d .
H36A H 1.0911 -0.0169 0.9558 0.135 Uiso 1 1 calc R
H36C H 1.0377 0.0691 0.9722 0.135 Uiso 1 1 calc R

loop_
_atom_site_aniso_label
_atom_site_aniso_U_11
_atom_site_aniso_U_22
_atom_site_aniso_U_33
_atom_site_aniso_U_23
_atom_site_aniso_U_13
_atom_site_aniso_U_12
B1 0.0274(12) 0.0259(12) 0.0254(11) -0.0013(9) 0.0046(9) -0.0040(9)
Cl1 0.0424(4) 0.0456(4) 0.0875(6) 0.0040(4) -0.0202(4) -0.0129(3)
F1 0.0490(9) 0.0313(8) 0.0507(9) -0.0067(6) -0.0012(7) -0.0100(7)
F2 0.0562(10) 0.0719(12) 0.0483(10) -0.0283(9) -0.0015(8) -0.0230(9)
F3 0.0600(11) 0.1192(18) 0.0251(8) -0.0015(9) -0.0082(7) -0.0184(11)
F4 0.0837(14) 0.0716(13) 0.0392(9) 0.0259(9) -0.0089(9) -0.0117(10)
F5 0.0622(10) 0.0320(8) 0.0366(8) 0.0056(6) -0.0028(7) -0.0110(7)
F6 0.0530(9) 0.0360(8) 0.0297(7) 0.0035(6) 0.0065(6) 0.0069(7)
F7 0.0734(12) 0.0443(9) 0.0493(10) 0.0157(8) -0.0109(8) 0.0078(8)
F8 0.0662(12) 0.0388(9) 0.1015(16) 0.0049(10) -0.0074(11) 0.0236(9)
F9 0.0461(9) 0.0482(10) 0.0865(13) -0.0251(9) 0.0122(9) 0.0124(8)
F10 0.0402(8) 0.0488(9) 0.0380(8) -0.0127(7) 0.0106(6) -0.0009(7)
F11 0.0417(8) 0.0605(10) 0.0231(7) -0.0057(6) 0.0092(6) -0.0035(7)
F12 0.0320(8) 0.0803(13) 0.0523(10) -0.0076(9) 0.0105(7) -0.0108(8)
F13 0.0405(9) 0.0648(11) 0.0521(10) -0.0066(8) -0.0161(7) -0.0071(8)
F14 0.0614(10) 0.0677(11) 0.0211(7) -0.0027(7) -0.0060(6) -0.0042(9)
F15 0.0405(8) 0.0516(9) 0.0246(6) 0.0014(6) 0.0091(6) -0.0029(7)
F16 0.0817(15) 0.0639(14) 0.124(2) -0.0406(13) -0.0109(14) 0.0339(12)
F17 0.207(3) 0.0813(17) 0.0692(16) -0.0439(13) 0.0355(19) -0.006(2)
F18 0.0798(16) 0.0630(14) 0.159(3) -0.0677(16) 0.0002(16) -0.0060(12)
C1 0.0303(11) 0.0285(11) 0.0258(10) -0.0054(8) 0.0033(8) 0.0001(9)
C2 0.0318(12) 0.0351(12) 0.0316(12) -0.0081(9) 0.0068(9) -0.0035(10)
C3 0.0336(12) 0.0567(17) 0.0325(12) -0.0174(12) 0.0055(10) -0.0107(12)
C4 0.0365(13) 0.079(2) 0.0208(11) -0.0058(12) 0.0014(9) -0.0074(13)
C5 0.0452(14) 0.0553(16) 0.0274(12) 0.0092(11) 0.0035(10) -0.0049(12)
C6 0.0378(12) 0.0367(13) 0.0258(11) -0.0011(9) 0.0039(9) -0.0038(10)
C7 0.0263(10) 0.0253(11) 0.0329(11) -0.0050(9) 0.0002(8) -0.0022(8)
C8 0.0335(12) 0.0274(11) 0.0330(11) -0.0025(9) -0.0020(9) -0.0002(9)
C9 0.0427(14) 0.0312(13) 0.0475(15) 0.0040(11) -0.0104(11) 0.0009(11)
C10 0.0395(14) 0.0305(13) 0.0665(18) -0.0024(12) -0.0096(12) 0.0066(11)
C11 0.0314(12) 0.0311(13) 0.0636(17) -0.0162(12) 0.0027(11) 0.0020(10)
C12 0.0294(11) 0.0314(12) 0.0397(13) -0.0098(10) 0.0031(9) -0.0053(9)
C13 0.0317(11) 0.0205(10) 0.0233(10) -0.0016(8) 0.0028(8) 0.0019(8)
C14 0.0345(12) 0.0305(11) 0.0232(10) -0.0036(8) 0.0038(8) 0.0002(9)
C15 0.0291(11) 0.0384(13) 0.0381(13) -0.0027(10) 0.0059(9) -0.0025(10)
C16 0.0356(12) 0.0357(13) 0.0363(12) -0.0033(10) -0.0076(10) -0.0027(10)
C17 0.0446(13) 0.0326(12) 0.0235(10) -0.0010(9) -0.0031(9) 0.0009(10)
C18 0.0341(11) 0.0271(11) 0.0243(10) -0.0002(8) 0.0040(8) -0.0003(9)
C19 0.0282(10) 0.0230(10) 0.0258(10) -0.0005(8) 0.0055(8) 0.0004(8)
C20 0.0364(12) 0.0273(11) 0.0296(11) 0.0046(9) 0.0018(9) -0.0022(9)
C21 0.0370(13) 0.0267(11) 0.0440(13) 0.0053(10) 0.0039(10) -0.0062(10)
C22 0.0272(11) 0.0332(12) 0.0443(13) -0.0031(10) 0.0010(10) -0.0050(9)
C23 0.0320(12) 0.0298(12) 0.0415(13) 0.0022(10) -0.0024(10) 0.0025(9)
C24 0.0310(11) 0.0221(10) 0.0360(12) 0.0026(9) 0.0020(9) 0.0005(9)
C25 0.0316(11) 0.0242(10) 0.0258(10) -0.0004(8) 0.0008(8) 0.0023(9)
C26 0.0375(12) 0.0315(12) 0.0340(12) -0.0021(9) 0.0071(10) -0.0010(10)
C27 0.0445(14) 0.0432(15) 0.0394(14) -0.0095(11) 0.0097(11) 0.0056(12)
C28 0.0453(14) 0.0320(13) 0.0429(14) -0.0119(11) -0.0033(11) 0.0079(11)
C29 0.0378(13) 0.0265(12) 0.0465(14) -0.0034(10) -0.0065(10) -0.0015(10)
C30 0.0310(11) 0.0271(11) 0.0319(11) 0.0013(9) 0.0007(9) 0.0008(9)
C31 0.0310(11) 0.0242(10) 0.0202(9) 0.0018(8) 0.0020(8) -0.0015(8)
C32 0.0317(11) 0.0228(10) 0.0215(9) 0.0028(8) 0.0028(8) -0.0008(8)
C33 0.0571(18) 0.0418(16) 0.070(2) -0.0228(15) 0.0012(15) 0.0060(14)
C34 0.198(8) 0.111(5) 0.109(5) 0.022(4) 0.018(5) 0.038(5)
C35 0.115(4) 0.130(5) 0.088(3) -0.021(3) -0.007(3) -0.048(4)
C36 0.141(5) 0.115(4) 0.081(3) 0.004(3) -0.015(3) -0.074(4)

loop_
_atom_type_symbol
_atom_type_description
_atom_type_scat_dispersion_real
_atom_type_scat_dispersion_imag
_atom_type_scat_source
C C 0.0033 0.0016 'International Tables Vol C Tables 4.2.6.8 and 6.1.1.4'
H H 0.0000 0.0000 'International Tables Vol C Tables 4.2.6.8 and 6.1.1.4'
B B 0.0013 0.0007 'International Tables Vol C Tables 4.2.6.8 and 6.1.1.4'
F F 0.0171 0.0103 'International Tables Vol C Tables 4.2.6.8 and 6.1.1.4'
Cl Cl 0.1484 0.1585 'International Tables Vol C Tables 4.2.6.8 and 6.1.1.4'

loop_
_geom_angle_atom_site_label_1
_geom_angle_atom_site_label_2
_geom_angle_atom_site_label_3
_geom_angle
_geom_angle_site_symmetry_1
C31 B1 C7 120.05(19) .
C31 B1 C1 120.8(2) .
C7 B1 C1 119.16(19) .
C2 C1 C6 115.0(2) .
C2 C1 B1 121.4(2) .
C6 C1 B1 123.6(2) .
F1 C2 C3 117.0(2) .
F1 C2 C1 119.3(2) .
C3 C2 C1 123.6(2) .
F2 C3 C4 120.3(2) .
F2 C3 C2 120.8(3) .
C4 C3 C2 118.9(2) .
F3 C4 C3 120.2(3) .
F3 C4 C5 119.8(3) .
C3 C4 C5 120.1(2) .
F4 C5 C6 120.4(3) .
F4 C5 C4 119.9(2) .
C6 C5 C4 119.7(3) .
F5 C6 C5 116.7(2) .
F5 C6 C1 120.6(2) .
C5 C6 C1 122.7(2) .
C8 C7 C12 114.7(2) .
C8 C7 B1 122.3(2) .
C12 C7 B1 122.9(2) .
F6 C8 C9 116.4(2) .
F6 C8 C7 120.1(2) .
C9 C8 C7 123.4(2) .
F7 C9 C10 120.2(2) .
F7 C9 C8 120.5(2) .
C10 C9 C8 119.3(3) .
F8 C10 C11 120.3(3) .
F8 C10 C9 120.1(3) .
C11 C10 C9 119.5(2) .
F9 C11 C10 119.8(2) .
F9 C11 C12 120.3(3) .
C10 C11 C12 119.9(2) .
F10 C12 C11 117.3(2) .
F10 C12 C7 119.7(2) .
C11 C12 C7 123.0(2) .
C14 C13 C18 115.7(2) .
C14 C13 C31 120.08(19) .
C18 C13 C31 124.1(2) .
F11 C14 C15 118.1(2) .
F11 C14 C13 118.8(2) .
C15 C14 C13 123.1(2) .
F12 C15 C14 121.1(2) .
F12 C15 C16 119.6(2) .
C14 C15 C16 119.3(2) .
F13 C16 C17 120.3(2) .
F13 C16 C15 120.1(2) .
C17 C16 C15 119.7(2) .
F14 C17 C16 119.6(2) .
F14 C17 C18 120.4(2) .
C16 C17 C18 120.0(2) .
F15 C18 C17 117.92(19) .
F15 C18 C13 119.9(2) .
C17 C18 C13 122.2(2) .
C20 C19 C24 119.1(2) .
C20 C19 C32 119.8(2) .
C24 C19 C32 121.08(19) .
C21 C20 C19 120.8(2) .
C21 C20 H20A 119.6 .
C19 C20 H20A 119.6 .
C22 C21 C20 119.1(2) .
C22 C21 H21A 120.5 .
C20 C21 H21A 120.5 .
C21 C22 C23 121.6(2) .
C21 C22 Cl1 118.92(19) .
C23 C22 Cl1 119.5(2) .
C22 C23 C24 118.8(2) .
C22 C23 H23A 120.6 .
C24 C23 H23A 120.6 .
C23 C24 C19 120.6(2) .
C23 C24 H24A 119.7 .
C19 C24 H24A 119.7 .
C30 C25 C26 119.1(2) .
C30 C25 C32 120.8(2) .
C26 C25 C32 120.0(2) .
C27 C26 C25 120.2(2) .
C27 C26 H26A 119.9 .
C25 C26 H26A 119.9 .
C26 C27 C28 119.9(2) .
C26 C27 H27A 120.0 .
C28 C27 H27A 120.0 .
C27 C28 C29 120.7(2) .
C27 C28 C33 119.4(3) .
C29 C28 C33 119.9(3) .
C28 C29 C30 119.3(2) .
C28 C29 H29A 120.4 .
C30 C29 H29A 120.4 .
C29 C30 C25 120.7(2) .
C29 C30 H30A 119.7 .
C25 C30 H30A 119.7 .
C32 C31 C13 122.34(19) .
C32 C31 B1 121.6(2) .
C13 C31 B1 116.02(18) .
C31 C32 C19 118.35(19) .
C31 C32 C25 124.9(2) .
C19 C32 C25 116.73(19) .
F18 C33 F17 106.3(3) .
F18 C33 F16 106.8(3) .
F17 C33 F16 108.9(3) .
F18 C33 C28 111.9(3) .
F17 C33 C28 111.2(3) .
F16 C33 C28 111.5(3) .
C35 C34 H34A 109.5 .
C35 C34 H34B 109.5 .
H34A C34 H34B 109.5 .
C35 C34 H34C 109.5 .
H34A C34 H34C 109.5 .
H34B C34 H34C 109.5 .
C34 C35 C36 126.2(6) .
C34 C35 H35A 105.8 .
C36 C35 H35A 105.8 .
C34 C35 H35C 105.8 .
C36 C35 H35C 105.8 .
H35A C35 H35C 106.2 .
C36 C36 C35 128.1(7) 3_757
C36 C36 H36A 105.3 3_757
C35 C36 H36A 105.3 .
C36 C36 H36C 105.3 3_757
C35 C36 H36C 105.3 .
H36A C36 H36C 106.0 .

loop_
_geom_bond_atom_site_label_1
_geom_bond_atom_site_label_2
_geom_bond_distance
_geom_bond_site_symmetry_2
B1 C31 1.564(3) .
B1 C7 1.572(3) .
B1 C1 1.578(3) .
Cl1 C22 1.736(2) .
F1 C2 1.344(3) .
F2 C3 1.335(3) .
F3 C4 1.338(3) .
F4 C5 1.340(3) .
F5 C6 1.345(3) .
F6 C8 1.349(3) .
F7 C9 1.341(3) .
F8 C10 1.333(3) .
F9 C11 1.347(3) .
F10 C12 1.341(3) .
F11 C14 1.346(2) .
F12 C15 1.339(3) .
F13 C16 1.335(3) .
F14 C17 1.337(3) .
F15 C18 1.340(3) .
F16 C33 1.317(4) .
F17 C33 1.313(4) .
F18 C33 1.304(4) .
C1 C2 1.394(3) .
C1 C6 1.394(3) .
C2 C3 1.375(4) .
C3 C4 1.373(4) .
C4 C5 1.377(4) .
C5 C6 1.376(3) .
C7 C8 1.389(3) .
C7 C12 1.393(3) .
C8 C9 1.381(3) .
C9 C10 1.375(4) .
C10 C11 1.371(4) .
C11 C12 1.378(4) .
C13 C14 1.389(3) .
C13 C18 1.394(3) .
C13 C31 1.494(3) .
C14 C15 1.376(3) .
C15 C16 1.379(3) .
C16 C17 1.375(4) .
C17 C18 1.379(3) .
C19 C20 1.389(3) .
C19 C24 1.394(3) .
C19 C32 1.484(3) .
C20 C21 1.385(3) .
C20 H20A 0.9500 .
C21 C22 1.378(4) .
C21 H21A 0.9500 .
C22 C23 1.384(3) .
C23 C24 1.391(3) .
C23 H23A 0.9500 .
C24 H24A 0.9500 .
C25 C30 1.390(3) .
C25 C26 1.398(3) .
C25 C32 1.487(3) .
C26 C27 1.382(4) .
C26 H26A 0.9500 .
C27 C28 1.383(4) .
C27 H27A 0.9500 .
C28 C29 1.387(4) .
C28 C33 1.526(4) .
C29 C30 1.388(3) .
C29 H29A 0.9500 .
C30 H30A 0.9500 .
C31 C32 1.357(3) .
C34 C35 1.282(9) .
C34 H34A 0.9800 .
C34 H34B 0.9800 .
C34 H34C 0.9800 .
C35 C36 1.427(7) .
C35 H35A 0.9900 .
C35 H35C 0.9900 .
C36 C36 1.339(9) 3_757
C36 H36A 0.9900 .
C36 H36C 0.9900 .
